data_7012860
loop_
_publ_author_name
'Gaunt, Andrew J.'
'May, Iain'
'Sarsfield, Mark J.'
'Collison, David'
'Helliwell, Madeleine'
'Denniss, Iain S.'

_publ_section_title
;
 A rare structural characterisation of the phosphomolybdate lacunary anion,
 [PMo~11~O~39~]^7-^. Crystal structures of the Ln(III) complexes,
 (NH~4~)~11~[Ln(PMo~11~O~39~)~2~]&#x00B7;16H~2~O (Ln = Ce^III^, Sm^III^,
 Dy^III^ or Lu^III^)
;
_journal_coden_ASTM DTARAF
_journal_issue 13
_journal_name_full 'Dalton Transactions'
_journal_page_first 2767
_journal_page_last 2771
_journal_paper_doi 10.1039/b301995k
_journal_year 2003
_chemical_formula_sum 'Ce H76 Mo22 N11 O94 P2'
_chemical_formula_weight 4047.46
_space_group_IT_number 15
_symmetry_cell_setting monoclinic
_symmetry_Int_Tables_number 15
_symmetry_space_group_name_Hall '-C 2yc'
_symmetry_space_group_name_H-M 'C 1 2/c 1'
_atom_sites_solution_hydrogens geom
_atom_sites_solution_primary direct
_atom_sites_solution_secondary difmap
_audit_creation_date 19101-03-07
_audit_creation_method 'by teXsan v1.7'
_audit_update_record
;
?
;
_cell_angle_alpha 90.00
_cell_angle_beta 117.70(3)
_cell_angle_gamma 90.00
_cell_formula_units_Z 4
_cell_length_a 38.035(10)
_cell_length_b 13.106(10)
_cell_length_c 19.840(10)
_cell_measurement_reflns_used 64729
_cell_measurement_temperature 293(2)
_cell_measurement_theta_max 26.37
_cell_measurement_theta_min 1.67
_cell_volume 8757(9)
_computing_cell_refinement 'DENZO (Otwinowski, Z. 1988)'
_computing_data_collection 'MSC RAXIS11 Control'
_computing_data_reduction 'DENZO (Otwinowski, Z. 1988)'
_computing_publication_material 'teXsan (MSC, 1995)'
_computing_structure_refinement 'SHELXL-97 (Sheldrick, 1997)'
_computing_structure_solution
;
DIRDIF92 PATTY (Beurskens, 1992)
;
_diffrn_ambient_temperature 293(2)
_diffrn_measured_fraction_theta_full 0.451
_diffrn_measured_fraction_theta_max 0.451
_diffrn_measurement_device 'Rigaku RAXIS'
_diffrn_measurement_method '127 x 2  degree phi scans'
_diffrn_radiation_detector 'image plate'
_diffrn_radiation_monochromator graphite
_diffrn_radiation_source 'Rigaku rotating anode'
_diffrn_radiation_type MoK\a
_diffrn_radiation_wavelength 0.71069
_diffrn_reflns_av_R_equivalents 0.049
_diffrn_reflns_av_sigmaI/netI 0.0303
_diffrn_reflns_limit_h_max 47
_diffrn_reflns_limit_h_min 0
_diffrn_reflns_limit_k_max 16
_diffrn_reflns_limit_k_min 0
_diffrn_reflns_limit_l_max 21
_diffrn_reflns_limit_l_min -24
_diffrn_reflns_number 64729
_diffrn_reflns_theta_full 26.37
_diffrn_reflns_theta_max 26.37
_diffrn_reflns_theta_min 1.67
_diffrn_standards_decay_% 0.00
_diffrn_standards_interval_count 0
_diffrn_standards_number 0
_exptl_absorpt_coefficient_mu 3.711
_exptl_absorpt_correction_type none
_exptl_crystal_colour brown
_exptl_crystal_density_diffrn 3.070
_exptl_crystal_density_method 'not measured'
_exptl_crystal_description plate
_exptl_crystal_F_000 7668
_exptl_crystal_size_max 0.25
_exptl_crystal_size_mid 0.2
_exptl_crystal_size_min 0.1
_refine_diff_density_max 1.242
_refine_diff_density_min -1.240
_refine_diff_density_rms 0.160
_refine_ls_extinction_method none
_refine_ls_goodness_of_fit_ref 1.039
_refine_ls_hydrogen_treatment mixed
_refine_ls_matrix_type full
_refine_ls_number_parameters 600
_refine_ls_number_reflns 8441
_refine_ls_number_restraints 0
_refine_ls_restrained_S_all 1.039
_refine_ls_R_factor_all 0.0347
_refine_ls_R_factor_gt 0.0299
_refine_ls_shift/su_max 0.002
_refine_ls_shift/su_mean 0.000
_refine_ls_structure_factor_coef Fsqd
_refine_ls_weighting_details 'w=1/[\s^2^(Fo^2^)+(0.0594P)^2^+11.3358P] where P=(Fo^2^+2Fc^2^)/3'
_refine_ls_weighting_scheme calc
_refine_ls_wR_factor_gt 0.0844
_refine_ls_wR_factor_ref 0.0866
_reflns_number_gt 7516
_reflns_number_total 8441
_reflns_threshold_expression >2sigma(I)
_cod_data_source_file b301995k.txt
_cod_data_source_block s933
_cod_depositor_comments
;
The following automatic conversions were performed:

'_refine_ls_weighting_scheme' value 'calc
w=1/[\s^2^(Fo^2^)+(0.0594P)^2^+11.3358P] where P=(Fo^2^+2Fc^2^)/3'
was changed to 'calc'. New tag '_refine_ls_weighting_details' was
created. The value of the new tag was set to
'w=1/[\s^2^(Fo^2^)+(0.0594P)^2^+11.3358P] where P=(Fo^2^+2Fc^2^)/3'.

Automatic conversion script
Id: cif_fix_values 3143 2015-03-26 13:38:13Z robertas 
;
_cod_original_cell_volume 8756(8)
_cod_original_sg_symbol_H-M 'C 2/c      '
_cod_original_formula_sum 'H76 Ce Mo22 N11 O94 P2'
_cod_database_code 7012860

loop_
_symmetry_equiv_pos_as_xyz
'x, y, z'
'-x, y, -z+1/2'
'x+1/2, y+1/2, z'
'-x+1/2, y+1/2, -z+1/2'
'-x, -y, -z'
'x, -y, z-1/2'
'-x+1/2, -y+1/2, -z'
'x+1/2, -y+1/2, z-1/2'

loop_
_atom_site_label
_atom_site_type_symbol
_atom_site_fract_x
_atom_site_fract_y
_atom_site_fract_z
_atom_site_U_iso_or_equiv
_atom_site_adp_type
_atom_site_occupancy
_atom_site_calc_flag
_atom_site_refinement_flags
_atom_site_disorder_assembly
_atom_site_disorder_group
Ce1 Ce 0.0000 0.15716(3) 0.2500 0.02269(9) Uani 1 d S . .
Mo1 Mo 0.108543(11) 0.04816(3) 0.37052(2) 0.02305(9) Uani 1 d . . .
Mo2 Mo 0.022593(11) 0.33697(3) 0.10547(2) 0.02446(10) Uani 1 d . . .
Mo3 Mo 0.063774(11) -0.01820(3) 0.18597(2) 0.02285(10) Uani 1 d . . .
Mo4 Mo 0.070658(11) 0.41432(3) 0.30316(2) 0.02582(10) Uani 1 d . . .
Mo5 Mo 0.067453(12) 0.16247(3) 0.04056(2) 0.02563(10) Uani 1 d . . .
Mo6 Mo 0.158274(12) 0.30329(3) 0.42924(2) 0.02723(10) Uani 1 d . . .
Mo7 Mo 0.204064(11) 0.10724(3) 0.36239(2) 0.02582(10) Uani 1 d . . .
Mo8 Mo 0.108765(11) 0.39906(3) 0.09419(2) 0.02625(10) Uani 1 d . . .
Mo9 Mo 0.159803(11) 0.03130(3) 0.17636(2) 0.02523(10) Uani 1 d . . .
Mo10 Mo 0.159355(11) 0.47107(3) 0.29899(2) 0.02573(10) Uani 1 d . . .
Mo11 Mo 0.203439(11) 0.26809(3) 0.22522(2) 0.02548(10) Uani 1 d . . .
P1 P 0.11329(3) 0.21988(8) 0.23737(6) 0.0185(2) Uani 1 d . . .
O1 O 0.06071(9) 0.0819(2) 0.35516(17) 0.0273(7) Uani 1 d . . .
O2 O 0.01004(9) 0.2372(2) 0.14888(18) 0.0286(7) Uani 1 d . . .
O3 O 0.02125(9) 0.0165(2) 0.19277(18) 0.0280(7) Uani 1 d . . .
O4 O 0.04652(9) 0.3006(2) 0.30015(18) 0.0299(7) Uani 1 d . . .
O5 O 0.09099(8) 0.1354(2) 0.25421(15) 0.0206(6) Uani 1 d . . .
O6 O 0.09376(9) -0.0527(2) 0.29467(17) 0.0262(7) Uani 1 d . . .
O7 O 0.13071(9) 0.1825(2) 0.41595(17) 0.0275(7) Uani 1 d . . .
O8 O 0.16341(9) 0.0469(2) 0.36795(17) 0.0281(7) Uani 1 d . . .
O9 O 0.12619(10) -0.0245(3) 0.45008(19) 0.0342(8) Uani 1 d . . .
O10 O 0.04721(9) 0.4199(2) 0.19308(18) 0.0286(7) Uani 1 d . . .
O11 O 0.02257(9) 0.2371(2) 0.02829(16) 0.0266(7) Uani 1 d . . .
O12 O 0.05620(9) 0.4191(2) 0.06725(18) 0.0300(7) Uani 1 d . . .
O13 O -0.02089(10) 0.3975(3) 0.0506(2) 0.0382(8) Uani 1 d . . .
O14 O 0.05526(9) 0.0590(2) 0.09906(17) 0.0275(7) Uani 1 d . . .
O15 O 0.12301(9) -0.0260(2) 0.19568(18) 0.0279(7) Uani 1 d . . .
O16 O 0.05347(10) -0.1386(2) 0.14893(19) 0.0341(8) Uani 1 d . . .
O17 O 0.11405(9) 0.3871(2) 0.40642(17) 0.0287(7) Uani 1 d . . .
O18 O 0.11259(9) 0.5102(2) 0.29965(18) 0.0309(7) Uani 1 d . . .
O19 O 0.04506(10) 0.5063(3) 0.3212(2) 0.0402(8) Uani 1 d . . .
O20 O 0.08871(8) 0.2598(2) 0.15518(16) 0.0215(6) Uani 1 d . . .
O21 O 0.08974(9) 0.2779(3) 0.02232(17) 0.0294(7) Uani 1 d . . .
O22 O 0.12017(9) 0.1029(2) 0.09223(17) 0.0279(7) Uani 1 d . . .
O23 O 0.04911(10) 0.1008(3) -0.04333(18) 0.0346(8) Uani 1 d . . .
O24 O 0.12162(8) 0.3106(2) 0.29209(16) 0.0222(6) Uani 1 d . . .
O25 O 0.19653(9) 0.2264(2) 0.41186(18) 0.0289(7) Uani 1 d . . .
O26 O 0.18030(9) 0.4226(2) 0.39965(18) 0.0292(7) Uani 1 d . . .
O27 O 0.18277(10) 0.3146(3) 0.52528(18) 0.0365(8) Uani 1 d . . .
O28 O 0.15330(8) 0.1785(2) 0.24629(16) 0.0213(6) Uani 1 d . . .
O29 O 0.20090(9) 0.0192(2) 0.28132(18) 0.0291(7) Uani 1 d . . .
O30 O 0.23035(9) 0.2041(3) 0.32086(18) 0.0310(7) Uani 1 d . . .
O31 O 0.24459(9) 0.0564(3) 0.43605(18) 0.0344(8) Uani 1 d . . .
O32 O 0.12745(9) 0.4691(2) 0.18550(18) 0.0301(7) Uani 1 d . . .
O33 O 0.15805(9) 0.3242(2) 0.13901(18) 0.0289(7) Uani 1 d . . .
O34 O 0.11637(11) 0.4831(3) 0.0377(2) 0.0398(8) Uani 1 d . . .
O35 O 0.19648(9) 0.1439(3) 0.17551(18) 0.0298(7) Uani 1 d . . .
O36 O 0.17443(10) -0.0621(3) 0.1352(2) 0.0347(8) Uani 1 d . . .
O37 O 0.19267(9) 0.3813(2) 0.27918(18) 0.0292(7) Uani 1 d . . .
O38 O 0.18368(10) 0.5837(3) 0.3106(2) 0.0394(8) Uani 1 d . . .
O39 O 0.24118(10) 0.3213(3) 0.2154(2) 0.0404(9) Uani 1 d . . .
N1 N 0.06970(17) 0.3590(4) 0.6493(4) 0.0631(15) Uani 1 d . . .
N2 N 0.03164(19) -0.2108(5) 0.3229(3) 0.0741(18) Uani 1 d . . .
N3 N 0.1552(2) -0.2021(5) 0.2954(5) 0.094(3) Uani 1 d . . .
N4 N 0.10616(19) 0.7118(4) 0.3477(4) 0.0710(17) Uani 1 d . . .
N5 N -0.09721(16) 0.2907(4) -0.0385(4) 0.0698(17) Uani 1 d . . .
N6 N 0.2318(3) 0.8085(8) 0.4058(7) 0.063(3) Uani 0.50 d P . .
O40 O 0.04630(16) -0.1152(4) -0.0118(3) 0.0721(14) Uani 1 d . . .
O41 O 0.01170(15) 0.3778(4) -0.1036(3) 0.0726(14) Uani 1 d . . .
O42 O 0.16057(16) 0.2209(4) 0.0054(3) 0.0738(14) Uani 1 d . . .
O44 O 0.26669(14) 0.3808(4) 0.4285(3) 0.0734(14) Uani 1 d . . .
O45 O 0.18486(16) 0.5637(4) 0.5211(3) 0.0779(15) Uani 1 d . . .
O46 O 0.28863(16) 0.0417(4) 0.3258(3) 0.0809(16) Uani 1 d . . .
O47 O 0.17110(17) -0.2752(4) 0.1748(3) 0.0810(16) Uani 1 d . . .
O49A O 0.2684(4) 0.5879(9) 0.4121(8) 0.083(4) Uani 0.50 d P . .
O49B O 0.2662(3) 0.6074(9) 0.4640(7) 0.083(3) Uani 0.50 d P . .

loop_
_atom_site_aniso_label
_atom_site_aniso_U_11
_atom_site_aniso_U_22
_atom_site_aniso_U_33
_atom_site_aniso_U_23
_atom_site_aniso_U_13
_atom_site_aniso_U_12
Ce1 0.02130(17) 0.02436(18) 0.02225(18) 0.000 0.01000(14) 0.000
Mo1 0.02077(19) 0.0270(2) 0.02131(19) 0.00505(15) 0.00968(15) 0.00227(14)
Mo2 0.02179(19) 0.0256(2) 0.0248(2) 0.00444(15) 0.00978(16) 0.00308(14)
Mo3 0.02421(19) 0.02075(19) 0.0256(2) -0.00192(15) 0.01333(16) -0.00096(14)
Mo4 0.0235(2) 0.0241(2) 0.0317(2) -0.00454(16) 0.01437(17) -0.00059(15)
Mo5 0.0311(2) 0.0257(2) 0.01879(19) -0.00043(15) 0.01049(16) 0.00188(15)
Mo6 0.0275(2) 0.0294(2) 0.01987(19) -0.00279(16) 0.00691(16) -0.00074(16)
Mo7 0.01789(19) 0.0331(2) 0.0243(2) 0.00485(16) 0.00799(16) 0.00314(15)
Mo8 0.0261(2) 0.0277(2) 0.0248(2) 0.00551(16) 0.01160(17) -0.00002(15)
Mo9 0.0255(2) 0.0252(2) 0.0284(2) -0.00100(16) 0.01539(17) 0.00296(15)
Mo10 0.0240(2) 0.0226(2) 0.0303(2) -0.00271(16) 0.01241(17) -0.00234(14)
Mo11 0.02199(19) 0.0270(2) 0.0303(2) 0.00171(16) 0.01452(17) -0.00013(15)
P1 0.0183(5) 0.0194(5) 0.0174(5) 0.0005(4) 0.0081(4) 0.0011(4)
O1 0.0263(16) 0.0314(17) 0.0254(16) 0.0025(13) 0.0131(13) 0.0004(13)
O2 0.0301(17) 0.0321(17) 0.0267(16) -0.0012(14) 0.0158(14) -0.0008(14)
O3 0.0260(16) 0.0270(17) 0.0316(17) -0.0045(13) 0.0139(14) -0.0017(13)
O4 0.0252(16) 0.0354(18) 0.0272(16) -0.0030(14) 0.0107(14) -0.0052(13)
O5 0.0178(14) 0.0236(15) 0.0187(14) -0.0016(12) 0.0070(12) -0.0006(12)
O6 0.0276(16) 0.0258(16) 0.0283(16) 0.0044(13) 0.0155(14) 0.0019(13)
O7 0.0246(16) 0.0319(17) 0.0244(16) 0.0002(13) 0.0101(13) 0.0015(13)
O8 0.0223(15) 0.0335(17) 0.0272(16) 0.0027(14) 0.0105(13) 0.0031(13)
O9 0.0325(18) 0.041(2) 0.0289(17) 0.0083(15) 0.0143(15) 0.0059(15)
O10 0.0293(17) 0.0253(16) 0.0304(17) 0.0021(13) 0.0133(14) 0.0029(13)
O11 0.0256(16) 0.0328(17) 0.0182(14) 0.0008(13) 0.0075(13) 0.0040(13)
O12 0.0295(17) 0.0296(17) 0.0298(17) 0.0089(14) 0.0129(14) 0.0047(13)
O13 0.0288(18) 0.041(2) 0.039(2) 0.0048(16) 0.0110(16) 0.0076(15)
O14 0.0301(17) 0.0279(16) 0.0242(16) -0.0015(13) 0.0124(14) -0.0008(13)
O15 0.0260(16) 0.0270(16) 0.0312(17) 0.0016(13) 0.0139(14) 0.0021(12)
O16 0.0409(19) 0.0261(17) 0.0401(19) -0.0045(15) 0.0227(16) -0.0014(14)
O17 0.0277(16) 0.0316(17) 0.0253(16) -0.0070(14) 0.0108(14) -0.0006(13)
O18 0.0287(17) 0.0272(16) 0.0339(18) -0.0021(14) 0.0120(14) 0.0007(13)
O19 0.0345(19) 0.039(2) 0.046(2) -0.0089(17) 0.0185(17) 0.0076(16)
O20 0.0216(14) 0.0231(15) 0.0186(14) 0.0013(12) 0.0084(12) 0.0005(12)
O21 0.0287(17) 0.0348(18) 0.0260(16) 0.0025(14) 0.0137(14) 0.0009(13)
O22 0.0294(16) 0.0329(17) 0.0250(16) 0.0013(14) 0.0156(14) 0.0015(13)
O23 0.0384(19) 0.0382(19) 0.0235(16) -0.0013(14) 0.0114(15) 0.0021(15)
O24 0.0215(15) 0.0223(15) 0.0208(14) -0.0002(12) 0.0082(12) -0.0004(12)
O25 0.0217(15) 0.0330(17) 0.0276(16) -0.0003(14) 0.0077(13) -0.0016(13)
O26 0.0234(16) 0.0305(17) 0.0290(17) -0.0052(14) 0.0082(14) -0.0030(13)
O27 0.0347(18) 0.042(2) 0.0243(17) -0.0059(15) 0.0069(15) -0.0023(15)
O28 0.0192(14) 0.0227(15) 0.0207(14) 0.0023(12) 0.0083(12) 0.0018(11)
O29 0.0246(16) 0.0319(18) 0.0300(17) 0.0031(14) 0.0122(14) 0.0075(13)
O30 0.0203(15) 0.0385(19) 0.0323(17) 0.0005(15) 0.0108(14) 0.0016(13)
O31 0.0202(16) 0.047(2) 0.0318(18) 0.0032(16) 0.0083(14) 0.0054(14)
O32 0.0311(17) 0.0283(17) 0.0306(17) 0.0018(14) 0.0141(14) 0.0001(13)
O33 0.0296(17) 0.0323(17) 0.0274(16) 0.0042(14) 0.0153(14) -0.0009(13)
O34 0.045(2) 0.039(2) 0.039(2) 0.0090(16) 0.0218(17) -0.0022(16)
O35 0.0285(17) 0.0341(18) 0.0334(17) -0.0007(14) 0.0200(15) 0.0037(14)
O36 0.0367(19) 0.0351(18) 0.0388(19) -0.0004(16) 0.0231(16) 0.0078(15)
O37 0.0249(16) 0.0310(17) 0.0304(17) -0.0026(14) 0.0116(14) -0.0017(13)
O38 0.038(2) 0.0312(18) 0.047(2) -0.0056(16) 0.0171(17) -0.0083(15)
O39 0.0314(19) 0.045(2) 0.050(2) 0.0017(18) 0.0235(17) -0.0032(16)
N1 0.062(3) 0.043(3) 0.084(4) -0.004(3) 0.034(3) -0.014(3)
N2 0.070(4) 0.101(5) 0.051(3) -0.031(3) 0.029(3) -0.018(4)
N3 0.133(6) 0.063(4) 0.131(6) 0.054(4) 0.099(6) 0.061(4)
N4 0.076(4) 0.038(3) 0.106(5) -0.013(3) 0.049(4) -0.007(3)
N5 0.049(3) 0.052(3) 0.112(5) -0.024(3) 0.041(3) -0.006(3)
N6 0.057(7) 0.042(6) 0.091(9) 0.023(6) 0.037(6) 0.002(5)
O40 0.094(4) 0.065(3) 0.061(3) -0.016(2) 0.038(3) -0.030(3)
O41 0.067(3) 0.084(4) 0.055(3) 0.021(3) 0.019(2) -0.018(3)
O42 0.078(3) 0.072(3) 0.084(4) -0.019(3) 0.048(3) -0.015(3)
O44 0.061(3) 0.100(4) 0.047(3) 0.003(3) 0.015(2) 0.016(3)
O45 0.084(4) 0.059(3) 0.112(4) -0.005(3) 0.063(3) 0.015(3)
O46 0.069(3) 0.074(3) 0.112(4) -0.005(3) 0.053(3) 0.013(3)
O47 0.104(4) 0.057(3) 0.086(4) 0.010(3) 0.048(4) -0.003(3)
O49A 0.104(9) 0.065(7) 0.116(10) 0.010(7) 0.082(9) -0.008(6)
O49B 0.077(7) 0.072(7) 0.099(9) 0.021(7) 0.041(7) -0.013(6)

loop_
_atom_type_symbol
_atom_type_description
_atom_type_scat_dispersion_real
_atom_type_scat_dispersion_imag
_atom_type_scat_source
Mo Mo -1.6832 0.6857 'International Tables Vol C Tables 4.2.6.8 and 6.1.1.4'
Ce Ce -0.2486 2.6331 'International Tables Vol C Tables 4.2.6.8 and 6.1.1.4'
O O 0.0106 0.0060 'International Tables Vol C Tables 4.2.6.8 and 6.1.1.4'
N N 0.0061 0.0033 'International Tables Vol C Tables 4.2.6.8 and 6.1.1.4'
P P 0.1023 0.0942 'International Tables Vol C Tables 4.2.6.8 and 6.1.1.4'
H H 0.0000 0.0000 'International Tables Vol C Tables 4.2.6.8 and 6.1.1.4'

loop_
_geom_angle_atom_site_label_1
_geom_angle_atom_site_label_2
_geom_angle_atom_site_label_3
_geom_angle
_geom_angle_site_symmetry_1
_geom_angle_site_symmetry_3
_geom_angle_publ_flag
O2 Ce1 O2 129.23(15) 2 . ?
O2 Ce1 O4 72.36(11) 2 . ?
O2 Ce1 O4 69.27(11) . . ?
O2 Ce1 O4 69.27(11) 2 2 ?
O2 Ce1 O4 72.36(11) . 2 ?
O4 Ce1 O4 79.95(16) . 2 ?
O2 Ce1 O1 114.85(10) 2 2 ?
O2 Ce1 O1 85.41(11) . 2 ?
O4 Ce1 O1 149.09(10) . 2 ?
O4 Ce1 O1 75.53(11) 2 2 ?
O2 Ce1 O1 85.41(11) 2 . ?
O2 Ce1 O1 114.85(10) . . ?
O4 Ce1 O1 75.53(11) . . ?
O4 Ce1 O1 149.09(10) 2 . ?
O1 Ce1 O1 133.24(15) 2 . ?
O2 Ce1 O3 154.07(11) 2 . ?
O2 Ce1 O3 74.68(11) . . ?
O4 Ce1 O3 115.26(11) . . ?
O4 Ce1 O3 135.12(11) 2 . ?
O1 Ce1 O3 72.25(10) 2 . ?
O1 Ce1 O3 73.56(11) . . ?
O2 Ce1 O3 74.68(11) 2 2 ?
O2 Ce1 O3 154.07(11) . 2 ?
O4 Ce1 O3 135.12(11) . 2 ?
O4 Ce1 O3 115.26(11) 2 2 ?
O1 Ce1 O3 73.56(11) 2 2 ?
O1 Ce1 O3 72.25(10) . 2 ?
O3 Ce1 O3 84.41(15) . 2 ?
O9 Mo1 O1 103.49(15) . . ?
O9 Mo1 O6 101.08(16) . . ?
O1 Mo1 O6 97.93(14) . . ?
O9 Mo1 O7 100.09(16) . . ?
O1 Mo1 O7 92.44(14) . . ?
O6 Mo1 O7 153.49(13) . . ?
O9 Mo1 O8 92.88(14) . . ?
O1 Mo1 O8 162.53(13) . . ?
O6 Mo1 O8 84.64(13) . . ?
O7 Mo1 O8 78.53(13) . . ?
O9 Mo1 O5 170.81(13) . . ?
O1 Mo1 O5 84.82(12) . . ?
O6 Mo1 O5 73.55(12) . . ?
O7 Mo1 O5 83.24(12) . . ?
O8 Mo1 O5 79.32(11) . . ?
O13 Mo2 O2 104.94(16) . . ?
O13 Mo2 O10 103.85(16) . . ?
O2 Mo2 O10 96.27(15) . . ?
O13 Mo2 O11 99.25(15) . . ?
O2 Mo2 O11 89.12(14) . . ?
O10 Mo2 O11 153.98(13) . . ?
O13 Mo2 O12 96.08(15) . . ?
O2 Mo2 O12 157.95(14) . . ?
O10 Mo2 O12 84.92(14) . . ?
O11 Mo2 O12 80.86(14) . . ?
O13 Mo2 O20 164.35(14) . . ?
O2 Mo2 O20 87.55(13) . . ?
O10 Mo2 O20 83.71(12) . . ?
O11 Mo2 O20 71.07(11) . . ?
O12 Mo2 O20 70.65(11) . . ?
O16 Mo3 O3 103.79(15) . . ?
O16 Mo3 O14 101.21(15) . . ?
O3 Mo3 O14 99.15(14) . . ?
O16 Mo3 O6 99.16(15) . . ?
O3 Mo3 O6 93.50(14) . . ?
O14 Mo3 O6 152.64(13) . . ?
O16 Mo3 O15 90.91(14) . . ?
O3 Mo3 O15 164.99(13) . . ?
O14 Mo3 O15 80.62(13) . . ?
O6 Mo3 O15 80.98(12) . . ?
O16 Mo3 O5 168.35(13) . . ?
O3 Mo3 O5 84.81(12) . . ?
O14 Mo3 O5 84.89(12) . . ?
O6 Mo3 O5 72.14(12) . . ?
O15 Mo3 O5 80.22(11) . . ?
O19 Mo4 O4 105.79(17) . . ?
O19 Mo4 O10 101.70(16) . . ?
O4 Mo4 O10 91.99(14) . . ?
O19 Mo4 O17 101.27(16) . . ?
O4 Mo4 O17 93.09(14) . . ?
O10 Mo4 O17 154.13(13) . . ?
O19 Mo4 O18 95.95(16) . . ?
O4 Mo4 O18 158.26(14) . . ?
O10 Mo4 O18 84.07(13) . . ?
O17 Mo4 O18 81.86(13) . . ?
O19 Mo4 O24 165.74(14) . . ?
O4 Mo4 O24 87.06(13) . . ?
O10 Mo4 O24 83.65(12) . . ?
O17 Mo4 O24 71.31(11) . . ?
O18 Mo4 O24 71.27(12) . . ?
O23 Mo5 O21 102.48(16) . . ?
O23 Mo5 O11 100.80(15) . . ?
O21 Mo5 O11 91.16(14) . . ?
O23 Mo5 O22 100.43(15) . . ?
O21 Mo5 O22 88.70(14) . . ?
O11 Mo5 O22 158.28(13) . . ?
O23 Mo5 O14 98.58(15) . . ?
O21 Mo5 O14 158.48(13) . . ?
O11 Mo5 O14 89.20(13) . . ?
O22 Mo5 O14 83.16(13) . . ?
O23 Mo5 O20 175.06(13) . . ?
O21 Mo5 O20 76.54(12) . . ?
O11 Mo5 O20 74.44(12) . . ?
O22 Mo5 O20 84.42(12) . . ?
O14 Mo5 O20 82.84(12) . . ?
O27 Mo6 O7 102.36(16) . . ?
O27 Mo6 O17 100.52(15) . . ?
O7 Mo6 O17 94.66(14) . . ?
O27 Mo6 O25 100.40(15) . . ?
O7 Mo6 O25 87.24(14) . . ?
O17 Mo6 O25 158.06(13) . . ?
O27 Mo6 O26 100.18(15) . . ?
O7 Mo6 O26 157.02(13) . . ?
O17 Mo6 O26 85.54(14) . . ?
O25 Mo6 O26 84.36(14) . . ?
O27 Mo6 O24 172.56(14) . . ?
O7 Mo6 O24 83.18(12) . . ?
O17 Mo6 O24 73.86(12) . . ?
O25 Mo6 O24 84.70(12) . . ?
O26 Mo6 O24 74.78(11) . . ?
O31 Mo7 O8 103.87(15) . . ?
O31 Mo7 O25 99.79(16) . . ?
O8 Mo7 O25 89.38(14) . . ?
O31 Mo7 O29 99.35(15) . . ?
O8 Mo7 O29 93.80(14) . . ?
O25 Mo7 O29 159.23(13) . . ?
O31 Mo7 O30 100.11(15) . . ?
O8 Mo7 O30 155.98(13) . . ?
O25 Mo7 O30 85.27(14) . . ?
O29 Mo7 O30 83.50(14) . . ?
O31 Mo7 O28 170.05(13) . . ?
O8 Mo7 O28 84.15(12) . . ?
O25 Mo7 O28 86.01(12) . . ?
O29 Mo7 O28 73.93(12) . . ?
O30 Mo7 O28 72.14(11) . . ?
O34 Mo8 O12 102.31(16) . . ?
O34 Mo8 O32 102.68(17) . . ?
O12 Mo8 O32 94.86(15) . . ?
O34 Mo8 O33 102.00(16) . . ?
O12 Mo8 O33 154.48(14) . . ?
O32 Mo8 O33 87.26(14) . . ?
O34 Mo8 O21 99.16(16) . . ?
O12 Mo8 O21 85.58(14) . . ?
O32 Mo8 O21 157.52(13) . . ?
O33 Mo8 O21 83.03(14) . . ?
O34 Mo8 O20 169.44(14) . . ?
O12 Mo8 O20 73.04(12) . . ?
O32 Mo8 O20 87.30(13) . . ?
O33 Mo8 O20 81.68(12) . . ?
O21 Mo8 O20 71.29(12) . . ?
O36 Mo9 O15 105.37(16) . . ?
O36 Mo9 O22 103.73(15) . . ?
O15 Mo9 O22 90.89(14) . . ?
O36 Mo9 O29 100.11(15) . . ?
O15 Mo9 O29 93.22(14) . . ?
O22 Mo9 O29 153.77(14) . . ?
O36 Mo9 O35 98.00(15) . . ?
O15 Mo9 O35 156.61(13) . . ?
O22 Mo9 O35 84.34(14) . . ?
O29 Mo9 O35 81.67(13) . . ?
O36 Mo9 O28 167.83(13) . . ?
O15 Mo9 O28 85.06(13) . . ?
O22 Mo9 O28 81.99(12) . . ?
O29 Mo9 O28 72.59(11) . . ?
O35 Mo9 O28 71.62(11) . . ?
O38 Mo10 O18 102.83(16) . . ?
O38 Mo10 O26 102.37(16) . . ?
O18 Mo10 O26 91.15(14) . . ?
O38 Mo10 O37 101.09(16) . . ?
O18 Mo10 O37 154.94(14) . . ?
O26 Mo10 O37 90.93(14) . . ?
O38 Mo10 O32 99.84(16) . . ?
O18 Mo10 O32 85.98(14) . . ?
O26 Mo10 O32 157.68(13) . . ?
O37 Mo10 O32 82.70(13) . . ?
O38 Mo10 O24 174.19(14) . . ?
O18 Mo10 O24 72.95(12) . . ?
O26 Mo10 O24 74.02(12) . . ?
O37 Mo10 O24 83.66(12) . . ?
O32 Mo10 O24 84.00(11) . . ?
O39 Mo11 O35 102.68(16) . . ?
O39 Mo11 O30 101.99(16) . . ?
O35 Mo11 O30 91.23(15) . . ?
O39 Mo11 O33 101.48(16) . . ?
O35 Mo11 O33 90.90(14) . . ?
O30 Mo11 O33 155.35(13) . . ?
O39 Mo11 O37 98.85(16) . . ?
O35 Mo11 O37 158.33(13) . . ?
O30 Mo11 O37 86.61(14) . . ?
O33 Mo11 O37 82.45(14) . . ?
O39 Mo11 O28 174.58(14) . . ?
O35 Mo11 O28 74.86(12) . . ?
O30 Mo11 O28 73.41(12) . . ?
O33 Mo11 O28 83.48(12) . . ?
O37 Mo11 O28 83.88(12) . . ?
O5 P1 O24 111.08(17) . . ?
O5 P1 O28 109.76(17) . . ?
O24 P1 O28 108.74(16) . . ?
O5 P1 O20 110.61(16) . . ?
O24 P1 O20 107.91(17) . . ?
O28 P1 O20 108.66(16) . . ?
Mo1 O1 Ce1 136.80(15) . . ?
Mo2 O2 Ce1 155.01(17) . . ?
Mo3 O3 Ce1 137.52(16) . . ?
Mo4 O4 Ce1 160.31(18) . . ?
P1 O5 Mo1 128.98(16) . . ?
P1 O5 Mo3 129.05(16) . . ?
Mo1 O5 Mo3 89.85(11) . . ?
Mo1 O6 Mo3 121.35(16) . . ?
Mo6 O7 Mo1 156.93(18) . . ?
Mo7 O8 Mo1 153.19(18) . . ?
Mo2 O10 Mo4 141.86(18) . . ?
Mo5 O11 Mo2 124.02(15) . . ?
Mo8 O12 Mo2 126.56(16) . . ?
Mo3 O14 Mo5 156.19(18) . . ?
Mo9 O15 Mo3 147.99(17) . . ?
Mo6 O17 Mo4 125.31(16) . . ?
Mo10 O18 Mo4 126.29(17) . . ?
P1 O20 Mo5 126.35(17) . . ?
P1 O20 Mo2 124.62(16) . . ?
Mo5 O20 Mo2 90.43(10) . . ?
P1 O20 Mo8 125.96(16) . . ?
Mo5 O20 Mo8 88.48(10) . . ?
Mo2 O20 Mo8 89.47(10) . . ?
Mo5 O21 Mo8 123.26(16) . . ?
Mo9 O22 Mo5 150.06(17) . . ?
P1 O24 Mo6 125.82(16) . . ?
P1 O24 Mo4 125.25(16) . . ?
Mo6 O24 Mo4 89.29(10) . . ?
P1 O24 Mo10 127.54(16) . . ?
Mo6 O24 Mo10 87.48(9) . . ?
Mo4 O24 Mo10 89.24(10) . . ?
Mo6 O25 Mo7 144.53(17) . . ?
Mo10 O26 Mo6 123.39(16) . . ?
P1 O28 Mo7 123.76(16) . . ?
P1 O28 Mo11 128.20(16) . . ?
Mo7 O28 Mo11 90.43(10) . . ?
P1 O28 Mo9 124.30(16) . . ?
Mo7 O28 Mo9 89.39(10) . . ?
Mo11 O28 Mo9 89.39(10) . . ?
Mo7 O29 Mo9 123.33(16) . . ?
Mo11 O30 Mo7 123.52(16) . . ?
Mo8 O32 Mo10 149.69(18) . . ?
Mo11 O33 Mo8 151.99(18) . . ?
Mo11 O35 Mo9 124.04(16) . . ?
Mo10 O37 Mo11 154.34(18) . . ?

loop_
_geom_bond_atom_site_label_1
_geom_bond_atom_site_label_2
_geom_bond_distance
_geom_bond_site_symmetry_2
_geom_bond_publ_flag
Ce1 O2 2.446(3) 2 ?
Ce1 O2 2.446(3) . ?
Ce1 O4 2.453(3) . ?
Ce1 O4 2.453(3) 2 ?
Ce1 O1 2.486(3) 2 ?
Ce1 O1 2.486(3) . ?
Ce1 O3 2.489(3) . ?
Ce1 O3 2.489(3) 2 ?
Mo1 O9 1.692(3) . ?
Mo1 O1 1.756(3) . ?
Mo1 O6 1.882(3) . ?
Mo1 O7 1.979(3) . ?
Mo1 O8 2.111(3) . ?
Mo1 O5 2.376(3) . ?
Mo2 O13 1.696(3) . ?
Mo2 O2 1.750(3) . ?
Mo2 O10 1.889(3) . ?
Mo2 O11 2.014(3) . ?
Mo2 O12 2.066(3) . ?
Mo2 O20 2.452(3) . ?
Mo3 O16 1.708(3) . ?
Mo3 O3 1.744(3) . ?
Mo3 O14 1.893(3) . ?
Mo3 O6 1.967(3) . ?
Mo3 O15 2.173(3) . ?
Mo3 O5 2.377(3) . ?
Mo4 O19 1.688(3) . ?
Mo4 O4 1.737(3) . ?
Mo4 O10 1.939(3) . ?
Mo4 O17 1.976(3) . ?
Mo4 O18 2.057(3) . ?
Mo4 O24 2.459(3) . ?
Mo5 O23 1.682(3) . ?
Mo5 O21 1.851(3) . ?
Mo5 O11 1.883(3) . ?
Mo5 O22 1.941(3) . ?
Mo5 O14 1.975(3) . ?
Mo5 O20 2.396(3) . ?
Mo6 O27 1.694(3) . ?
Mo6 O7 1.849(3) . ?
Mo6 O17 1.879(3) . ?
Mo6 O25 1.929(3) . ?
Mo6 O26 1.987(3) . ?
Mo6 O24 2.415(3) . ?
Mo7 O31 1.692(3) . ?
Mo7 O8 1.785(3) . ?
Mo7 O25 1.935(3) . ?
Mo7 O29 1.937(3) . ?
Mo7 O30 2.014(3) . ?
Mo7 O28 2.402(3) . ?
Mo8 O34 1.689(3) . ?
Mo8 O12 1.833(3) . ?
Mo8 O32 1.853(3) . ?
Mo8 O33 1.928(3) . ?
Mo8 O21 2.029(3) . ?
Mo8 O20 2.497(3) . ?
Mo9 O36 1.702(3) . ?
Mo9 O15 1.780(3) . ?
Mo9 O22 1.898(3) . ?
Mo9 O29 1.944(3) . ?
Mo9 O35 2.036(3) . ?
Mo9 O28 2.455(3) . ?
Mo10 O38 1.700(3) . ?
Mo10 O18 1.857(3) . ?
Mo10 O26 1.884(3) . ?
Mo10 O37 1.899(3) . ?
Mo10 O32 2.001(3) . ?
Mo10 O24 2.514(3) . ?
Mo11 O39 1.687(3) . ?
Mo11 O35 1.857(3) . ?
Mo11 O30 1.883(3) . ?
Mo11 O33 1.924(3) . ?
Mo11 O37 1.981(3) . ?
Mo11 O28 2.436(3) . ?
P1 O5 1.524(3) . ?
P1 O24 1.541(3) . ?
P1 O28 1.546(3) . ?
P1 O20 1.546(3) . ?
O49A O49B 1.103(14) . ?

loop_
_geom_torsion_atom_site_label_1
_geom_torsion_atom_site_label_2
_geom_torsion_atom_site_label_3
_geom_torsion_atom_site_label_4
_geom_torsion
_geom_torsion_site_symmetry_1
_geom_torsion_site_symmetry_2
_geom_torsion_site_symmetry_3
_geom_torsion_site_symmetry_4
_geom_torsion_publ_flag
O9 Mo1 O1 Ce1 -166.4(2) . . . . ?
O6 Mo1 O1 Ce1 -62.9(2) . . . . ?
O7 Mo1 O1 Ce1 92.6(2) . . . . ?
O8 Mo1 O1 Ce1 34.4(6) . . . . ?
O5 Mo1 O1 Ce1 9.6(2) . . . . ?
O2 Ce1 O1 Mo1 -146.4(2) 2 . . . ?
O2 Ce1 O1 Mo1 -14.9(3) . . . . ?
O4 Ce1 O1 Mo1 -73.4(2) . . . . ?
O4 Ce1 O1 Mo1 -112.0(3) 2 . . . ?
O1 Ce1 O1 Mo1 93.4(2) 2 . . . ?
O3 Ce1 O1 Mo1 49.0(2) . . . . ?
O3 Ce1 O1 Mo1 138.3(3) 2 . . . ?
O13 Mo2 O2 Ce1 -92.2(4) . . . . ?
O10 Mo2 O2 Ce1 14.0(4) . . . . ?
O11 Mo2 O2 Ce1 168.4(4) . . . . ?
O12 Mo2 O2 Ce1 105.9(5) . . . . ?
O20 Mo2 O2 Ce1 97.3(4) . . . . ?
O2 Ce1 O2 Mo2 19.9(4) 2 . . . ?
O4 Ce1 O2 Mo2 -23.4(4) . . . . ?
O4 Ce1 O2 Mo2 62.3(4) 2 . . . ?
O1 Ce1 O2 Mo2 138.5(4) 2 . . . ?
O1 Ce1 O2 Mo2 -85.4(4) . . . . ?
O3 Ce1 O2 Mo2 -148.6(4) . . . . ?
O3 Ce1 O2 Mo2 174.0(3) 2 . . . ?
O16 Mo3 O3 Ce1 170.5(2) . . . . ?
O14 Mo3 O3 Ce1 -85.5(3) . . . . ?
O6 Mo3 O3 Ce1 70.1(2) . . . . ?
O15 Mo3 O3 Ce1 2.4(7) . . . . ?
O5 Mo3 O3 Ce1 -1.5(2) . . . . ?
O2 Ce1 O3 Mo3 -93.0(3) 2 . . . ?
O2 Ce1 O3 Mo3 66.4(2) . . . . ?
O4 Ce1 O3 Mo3 8.7(3) . . . . ?
O4 Ce1 O3 Mo3 110.3(2) 2 . . . ?
O1 Ce1 O3 Mo3 156.4(3) 2 . . . ?
O1 Ce1 O3 Mo3 -56.0(2) . . . . ?
O3 Ce1 O3 Mo3 -129.1(3) 2 . . . ?
O19 Mo4 O4 Ce1 89.7(5) . . . . ?
O10 Mo4 O4 Ce1 -13.0(5) . . . . ?
O17 Mo4 O4 Ce1 -167.6(5) . . . . ?
O18 Mo4 O4 Ce1 -92.0(6) . . . . ?
O24 Mo4 O4 Ce1 -96.5(5) . . . . ?
O2 Ce1 O4 Mo4 -122.2(5) 2 . . . ?
O2 Ce1 O4 Mo4 23.9(5) . . . . ?
O4 Ce1 O4 Mo4 -50.9(5) 2 . . . ?
O1 Ce1 O4 Mo4 -13.1(6) 2 . . . ?
O1 Ce1 O4 Mo4 148.1(5) . . . . ?
O3 Ce1 O4 Mo4 84.5(5) . . . . ?
O3 Ce1 O4 Mo4 -166.8(5) 2 . . . ?
O24 P1 O5 Mo1 -55.4(2) . . . . ?
O28 P1 O5 Mo1 64.9(2) . . . . ?
O20 P1 O5 Mo1 -175.17(17) . . . . ?
O24 P1 O5 Mo3 173.95(17) . . . . ?
O28 P1 O5 Mo3 -65.8(2) . . . . ?
O20 P1 O5 Mo3 54.1(2) . . . . ?
O9 Mo1 O5 P1 -77.3(9) . . . . ?
O1 Mo1 O5 P1 127.7(2) . . . . ?
O6 Mo1 O5 P1 -132.5(2) . . . . ?
O7 Mo1 O5 P1 34.6(2) . . . . ?
O8 Mo1 O5 P1 -45.0(2) . . . . ?
O9 Mo1 O5 Mo3 66.6(9) . . . . ?
O1 Mo1 O5 Mo3 -88.41(12) . . . . ?
O6 Mo1 O5 Mo3 11.45(10) . . . . ?
O7 Mo1 O5 Mo3 178.51(11) . . . . ?
O8 Mo1 O5 Mo3 98.96(11) . . . . ?
O16 Mo3 O5 P1 90.1(7) . . . . ?
O3 Mo3 O5 P1 -131.8(2) . . . . ?
O14 Mo3 O5 P1 -32.1(2) . . . . ?
O6 Mo3 O5 P1 132.9(2) . . . . ?
O15 Mo3 O5 P1 49.3(2) . . . . ?
O16 Mo3 O5 Mo1 -53.8(7) . . . . ?
O3 Mo3 O5 Mo1 84.34(13) . . . . ?
O14 Mo3 O5 Mo1 -175.96(11) . . . . ?
O6 Mo3 O5 Mo1 -11.03(10) . . . . ?
O15 Mo3 O5 Mo1 -94.62(11) . . . . ?
O9 Mo1 O6 Mo3 171.37(18) . . . . ?
O1 Mo1 O6 Mo3 65.86(19) . . . . ?
O7 Mo1 O6 Mo3 -46.2(4) . . . . ?
O8 Mo1 O6 Mo3 -96.74(18) . . . . ?
O5 Mo1 O6 Mo3 -16.31(15) . . . . ?
O16 Mo3 O6 Mo1 -171.55(18) . . . . ?
O3 Mo3 O6 Mo1 -66.97(19) . . . . ?
O14 Mo3 O6 Mo1 50.7(4) . . . . ?
O15 Mo3 O6 Mo1 98.98(18) . . . . ?
O5 Mo3 O6 Mo1 16.43(15) . . . . ?
O27 Mo6 O7 Mo1 -138.8(4) . . . . ?
O17 Mo6 O7 Mo1 119.3(5) . . . . ?
O25 Mo6 O7 Mo1 -38.8(5) . . . . ?
O26 Mo6 O7 Mo1 29.8(7) . . . . ?
O24 Mo6 O7 Mo1 46.2(4) . . . . ?
O9 Mo1 O7 Mo6 127.4(5) . . . . ?
O1 Mo1 O7 Mo6 -128.4(5) . . . . ?
O6 Mo1 O7 Mo6 -15.1(6) . . . . ?
O8 Mo1 O7 Mo6 36.5(4) . . . . ?
O5 Mo1 O7 Mo6 -43.9(4) . . . . ?
O31 Mo7 O8 Mo1 130.1(4) . . . . ?
O25 Mo7 O8 Mo1 30.2(4) . . . . ?
O29 Mo7 O8 Mo1 -129.3(4) . . . . ?
O30 Mo7 O8 Mo1 -46.7(6) . . . . ?
O28 Mo7 O8 Mo1 -55.9(4) . . . . ?
O9 Mo1 O8 Mo7 -128.8(4) . . . . ?
O1 Mo1 O8 Mo7 30.9(7) . . . . ?
O6 Mo1 O8 Mo7 130.3(4) . . . . ?
O7 Mo1 O8 Mo7 -29.1(4) . . . . ?
O5 Mo1 O8 Mo7 56.1(4) . . . . ?
O13 Mo2 O10 Mo4 126.1(3) . . . . ?
O2 Mo2 O10 Mo4 18.9(3) . . . . ?
O11 Mo2 O10 Mo4 -82.0(4) . . . . ?
O12 Mo2 O10 Mo4 -138.9(3) . . . . ?
O20 Mo2 O10 Mo4 -67.9(3) . . . . ?
O19 Mo4 O10 Mo2 -126.3(3) . . . . ?
O4 Mo4 O10 Mo2 -19.8(3) . . . . ?
O17 Mo4 O10 Mo2 81.5(4) . . . . ?
O18 Mo4 O10 Mo2 138.8(3) . . . . ?
O24 Mo4 O10 Mo2 67.1(3) . . . . ?
O23 Mo5 O11 Mo2 -176.66(19) . . . . ?
O21 Mo5 O11 Mo2 -73.7(2) . . . . ?
O22 Mo5 O11 Mo2 15.7(5) . . . . ?
O14 Mo5 O11 Mo2 84.8(2) . . . . ?
O20 Mo5 O11 Mo2 1.96(16) . . . . ?
O13 Mo2 O11 Mo5 165.3(2) . . . . ?
O2 Mo2 O11 Mo5 -89.7(2) . . . . ?
O10 Mo2 O11 Mo5 12.9(4) . . . . ?
O12 Mo2 O11 Mo5 70.62(19) . . . . ?
O20 Mo2 O11 Mo5 -1.95(16) . . . . ?
O34 Mo8 O12 Mo2 175.2(2) . . . . ?
O32 Mo8 O12 Mo2 -80.7(2) . . . . ?
O33 Mo8 O12 Mo2 13.2(5) . . . . ?
O21 Mo8 O12 Mo2 76.8(2) . . . . ?
O20 Mo8 O12 Mo2 5.01(17) . . . . ?
O13 Mo2 O12 Mo8 -176.6(2) . . . . ?
O2 Mo2 O12 Mo8 -14.2(5) . . . . ?
O10 Mo2 O12 Mo8 79.9(2) . . . . ?
O11 Mo2 O12 Mo8 -78.2(2) . . . . ?
O20 Mo2 O12 Mo8 -5.18(18) . . . . ?
O16 Mo3 O14 Mo5 -133.6(4) . . . . ?
O3 Mo3 O14 Mo5 120.2(4) . . . . ?
O6 Mo3 O14 Mo5 3.8(6) . . . . ?
O15 Mo3 O14 Mo5 -44.6(4) . . . . ?
O5 Mo3 O14 Mo5 36.3(4) . . . . ?
O23 Mo5 O14 Mo3 144.4(4) . . . . ?
O21 Mo5 O14 Mo3 -23.7(7) . . . . ?
O11 Mo5 O14 Mo3 -114.8(4) . . . . ?
O22 Mo5 O14 Mo3 44.8(4) . . . . ?
O20 Mo5 O14 Mo3 -40.4(4) . . . . ?
O36 Mo9 O15 Mo3 -129.2(3) . . . . ?
O22 Mo9 O15 Mo3 -24.7(3) . . . . ?
O29 Mo9 O15 Mo3 129.3(3) . . . . ?
O35 Mo9 O15 Mo3 53.0(5) . . . . ?
O28 Mo9 O15 Mo3 57.2(3) . . . . ?
O16 Mo3 O15 Mo9 128.5(3) . . . . ?
O3 Mo3 O15 Mo9 -63.1(7) . . . . ?
O14 Mo3 O15 Mo9 27.3(3) . . . . ?
O6 Mo3 O15 Mo9 -132.4(3) . . . . ?
O5 Mo3 O15 Mo9 -59.1(3) . . . . ?
O27 Mo6 O17 Mo4 179.6(2) . . . . ?
O7 Mo6 O17 Mo4 -76.8(2) . . . . ?
O25 Mo6 O17 Mo4 17.3(5) . . . . ?
O26 Mo6 O17 Mo4 80.1(2) . . . . ?
O24 Mo6 O17 Mo4 4.67(17) . . . . ?
O19 Mo4 O17 Mo6 -172.0(2) . . . . ?
O4 Mo4 O17 Mo6 81.2(2) . . . . ?
O10 Mo4 O17 Mo6 -19.8(4) . . . . ?
O18 Mo4 O17 Mo6 -77.5(2) . . . . ?
O24 Mo4 O17 Mo6 -4.64(17) . . . . ?
O38 Mo10 O18 Mo4 -171.0(2) . . . . ?
O26 Mo10 O18 Mo4 -68.0(2) . . . . ?
O37 Mo10 O18 Mo4 26.6(5) . . . . ?
O32 Mo10 O18 Mo4 89.8(2) . . . . ?
O24 Mo10 O18 Mo4 4.87(17) . . . . ?
O19 Mo4 O18 Mo10 168.5(2) . . . . ?
O4 Mo4 O18 Mo10 -9.9(5) . . . . ?
O10 Mo4 O18 Mo10 -90.3(2) . . . . ?
O17 Mo4 O18 Mo10 67.9(2) . . . . ?
O24 Mo4 O18 Mo10 -5.02(17) . . . . ?
O5 P1 O20 Mo5 -61.1(2) . . . . ?
O24 P1 O20 Mo5 177.18(17) . . . . ?
O28 P1 O20 Mo5 59.4(2) . . . . ?
O5 P1 O20 Mo2 60.2(2) . . . . ?
O24 P1 O20 Mo2 -61.5(2) . . . . ?
O28 P1 O20 Mo2 -179.28(16) . . . . ?
O5 P1 O20 Mo8 179.33(16) . . . . ?
O24 P1 O20 Mo8 57.6(2) . . . . ?
O28 P1 O20 Mo8 -60.1(2) . . . . ?
O23 Mo5 O20 P1 149.9(16) . . . . ?
O21 Mo5 O20 P1 -131.0(2) . . . . ?
O11 Mo5 O20 P1 134.0(2) . . . . ?
O22 Mo5 O20 P1 -41.0(2) . . . . ?
O14 Mo5 O20 P1 42.8(2) . . . . ?
O23 Mo5 O20 Mo2 14.5(16) . . . . ?
O21 Mo5 O20 Mo2 93.73(13) . . . . ?
O11 Mo5 O20 Mo2 -1.34(11) . . . . ?
O22 Mo5 O20 Mo2 -176.28(12) . . . . ?
O14 Mo5 O20 Mo2 -92.50(12) . . . . ?
O23 Mo5 O20 Mo8 -74.9(16) . . . . ?
O21 Mo5 O20 Mo8 4.26(11) . . . . ?
O11 Mo5 O20 Mo8 -90.80(12) . . . . ?
O22 Mo5 O20 Mo8 94.26(12) . . . . ?
O14 Mo5 O20 Mo8 178.04(12) . . . . ?
O13 Mo2 O20 P1 171.2(5) . . . . ?
O2 Mo2 O20 P1 -45.3(2) . . . . ?
O10 Mo2 O20 P1 51.3(2) . . . . ?
O11 Mo2 O20 P1 -135.2(2) . . . . ?
O12 Mo2 O20 P1 138.1(2) . . . . ?
O13 Mo2 O20 Mo5 -52.3(5) . . . . ?
O2 Mo2 O20 Mo5 91.18(13) . . . . ?
O10 Mo2 O20 Mo5 -172.23(12) . . . . ?
O11 Mo2 O20 Mo5 1.27(10) . . . . ?
O12 Mo2 O20 Mo5 -85.43(13) . . . . ?
O13 Mo2 O20 Mo8 36.2(5) . . . . ?
O2 Mo2 O20 Mo8 179.66(12) . . . . ?
O10 Mo2 O20 Mo8 -83.76(12) . . . . ?
O11 Mo2 O20 Mo8 89.75(12) . . . . ?
O12 Mo2 O20 Mo8 3.05(11) . . . . ?
O34 Mo8 O20 P1 157.3(7) . . . . ?
O12 Mo8 O20 P1 -137.4(2) . . . . ?
O32 Mo8 O20 P1 -41.5(2) . . . . ?
O33 Mo8 O20 P1 46.1(2) . . . . ?
O21 Mo8 O20 P1 131.5(2) . . . . ?
O34 Mo8 O20 Mo5 21.8(8) . . . . ?
O12 Mo8 O20 Mo5 87.05(13) . . . . ?
O32 Mo8 O20 Mo5 -177.03(12) . . . . ?
O33 Mo8 O20 Mo5 -89.41(12) . . . . ?
O21 Mo8 O20 Mo5 -3.99(10) . . . . ?
O34 Mo8 O20 Mo2 -68.6(8) . . . . ?
O12 Mo8 O20 Mo2 -3.39(12) . . . . ?
O32 Mo8 O20 Mo2 92.53(12) . . . . ?
O33 Mo8 O20 Mo2 -179.85(12) . . . . ?
O21 Mo8 O20 Mo2 -94.43(12) . . . . ?
O23 Mo5 O21 Mo8 168.75(19) . . . . ?
O11 Mo5 O21 Mo8 67.41(19) . . . . ?
O22 Mo5 O21 Mo8 -90.86(19) . . . . ?
O14 Mo5 O21 Mo8 -23.3(5) . . . . ?
O20 Mo5 O21 Mo8 -6.28(16) . . . . ?
O34 Mo8 O21 Mo5 -169.2(2) . . . . ?
O12 Mo8 O21 Mo5 -67.4(2) . . . . ?
O32 Mo8 O21 Mo5 24.6(5) . . . . ?
O33 Mo8 O21 Mo5 89.7(2) . . . . ?
O20 Mo8 O21 Mo5 6.19(16) . . . . ?
O36 Mo9 O22 Mo5 131.0(4) . . . . ?
O15 Mo9 O22 Mo5 24.9(4) . . . . ?
O29 Mo9 O22 Mo5 -74.2(5) . . . . ?
O35 Mo9 O22 Mo5 -132.2(4) . . . . ?
O28 Mo9 O22 Mo5 -60.0(4) . . . . ?
O23 Mo5 O22 Mo9 -123.4(4) . . . . ?
O21 Mo5 O22 Mo9 134.1(4) . . . . ?
O11 Mo5 O22 Mo9 44.3(6) . . . . ?
O14 Mo5 O22 Mo9 -25.9(4) . . . . ?
O20 Mo5 O22 Mo9 57.5(4) . . . . ?
O5 P1 O24 Mo6 58.3(2) . . . . ?
O28 P1 O24 Mo6 -62.6(2) . . . . ?
O20 P1 O24 Mo6 179.67(17) . . . . ?
O5 P1 O24 Mo4 -61.2(2) . . . . ?
O28 P1 O24 Mo4 177.94(17) . . . . ?
O20 P1 O24 Mo4 60.2(2) . . . . ?
O5 P1 O24 Mo10 177.34(16) . . . . ?
O28 P1 O24 Mo10 56.5(2) . . . . ?
O20 P1 O24 Mo10 -61.2(2) . . . . ?
O27 Mo6 O24 P1 -179(100) . . . . ?
O7 Mo6 O24 P1 -40.8(2) . . . . ?
O17 Mo6 O24 P1 -137.7(2) . . . . ?
O25 Mo6 O24 P1 47.0(2) . . . . ?
O26 Mo6 O24 P1 132.6(2) . . . . ?
O27 Mo6 O24 Mo4 -44.7(11) . . . . ?
O7 Mo6 O24 Mo4 93.82(12) . . . . ?
O17 Mo6 O24 Mo4 -3.06(11) . . . . ?
O25 Mo6 O24 Mo4 -178.34(12) . . . . ?
O26 Mo6 O24 Mo4 -92.76(12) . . . . ?
O27 Mo6 O24 Mo10 44.6(11) . . . . ?
O7 Mo6 O24 Mo10 -176.91(12) . . . . ?
O17 Mo6 O24 Mo10 86.21(13) . . . . ?
O25 Mo6 O24 Mo10 -89.07(12) . . . . ?
O26 Mo6 O24 Mo10 -3.49(10) . . . . ?
O19 Mo4 O24 P1 -161.6(6) . . . . ?
O4 Mo4 O24 P1 43.7(2) . . . . ?
O10 Mo4 O24 P1 -48.6(2) . . . . ?
O17 Mo4 O24 P1 138.0(2) . . . . ?
O18 Mo4 O24 P1 -134.5(2) . . . . ?
O19 Mo4 O24 Mo6 63.4(6) . . . . ?
O4 Mo4 O24 Mo6 -91.32(13) . . . . ?
O10 Mo4 O24 Mo6 176.35(12) . . . . ?
O17 Mo4 O24 Mo6 2.95(11) . . . . ?
O18 Mo4 O24 Mo6 90.47(12) . . . . ?
O19 Mo4 O24 Mo10 -24.1(6) . . . . ?
O4 Mo4 O24 Mo10 -178.80(12) . . . . ?
O10 Mo4 O24 Mo10 88.86(11) . . . . ?
O17 Mo4 O24 Mo10 -84.54(12) . . . . ?
O18 Mo4 O24 Mo10 2.99(10) . . . . ?
O38 Mo10 O24 P1 176.7(13) . . . . ?
O18 Mo10 O24 P1 132.6(2) . . . . ?
O26 Mo10 O24 P1 -131.1(2) . . . . ?
O37 Mo10 O24 P1 -38.3(2) . . . . ?
O32 Mo10 O24 P1 45.0(2) . . . . ?
O38 Mo10 O24 Mo6 -48.5(14) . . . . ?
O18 Mo10 O24 Mo6 -92.60(13) . . . . ?
O26 Mo10 O24 Mo6 3.70(11) . . . . ?
O37 Mo10 O24 Mo6 96.50(12) . . . . ?
O32 Mo10 O24 Mo6 179.79(12) . . . . ?
O38 Mo10 O24 Mo4 40.8(14) . . . . ?
O18 Mo10 O24 Mo4 -3.28(11) . . . . ?
O26 Mo10 O24 Mo4 93.02(12) . . . . ?
O37 Mo10 O24 Mo4 -174.18(12) . . . . ?
O32 Mo10 O24 Mo4 -90.89(12) . . . . ?
O27 Mo6 O25 Mo7 129.1(3) . . . . ?
O7 Mo6 O25 Mo7 27.1(3) . . . . ?
O17 Mo6 O25 Mo7 -68.6(5) . . . . ?
O26 Mo6 O25 Mo7 -131.5(3) . . . . ?
O24 Mo6 O25 Mo7 -56.3(3) . . . . ?
O31 Mo7 O25 Mo6 -130.8(3) . . . . ?
O8 Mo7 O25 Mo6 -26.8(3) . . . . ?
O29 Mo7 O25 Mo6 72.3(5) . . . . ?
O30 Mo7 O25 Mo6 129.8(3) . . . . ?
O28 Mo7 O25 Mo6 57.4(3) . . . . ?
O38 Mo10 O26 Mo6 169.91(19) . . . . ?
O18 Mo10 O26 Mo6 66.5(2) . . . . ?
O37 Mo10 O26 Mo6 -88.5(2) . . . . ?
O32 Mo10 O26 Mo6 -15.7(5) . . . . ?
O24 Mo10 O26 Mo6 -5.38(16) . . . . ?
O27 Mo6 O26 Mo10 -168.8(2) . . . . ?
O7 Mo6 O26 Mo10 22.5(4) . . . . ?
O17 Mo6 O26 Mo10 -68.88(19) . . . . ?
O25 Mo6 O26 Mo10 91.6(2) . . . . ?
O24 Mo6 O26 Mo10 5.58(17) . . . . ?
O5 P1 O28 Mo7 -59.3(2) . . . . ?
O24 P1 O28 Mo7 62.4(2) . . . . ?
O20 P1 O28 Mo7 179.63(16) . . . . ?
O5 P1 O28 Mo11 178.19(17) . . . . ?
O24 P1 O28 Mo11 -60.1(2) . . . . ?
O20 P1 O28 Mo11 57.1(2) . . . . ?
O5 P1 O28 Mo9 56.8(2) . . . . ?
O24 P1 O28 Mo9 178.54(16) . . . . ?
O20 P1 O28 Mo9 -64.2(2) . . . . ?
O31 Mo7 O28 P1 -173.9(8) . . . . ?
O8 Mo7 O28 P1 41.9(2) . . . . ?
O25 Mo7 O28 P1 -47.9(2) . . . . ?
O29 Mo7 O28 P1 137.6(2) . . . . ?
O30 Mo7 O28 P1 -134.2(2) . . . . ?
O31 Mo7 O28 Mo11 -35.4(8) . . . . ?
O8 Mo7 O28 Mo11 -179.59(13) . . . . ?
O25 Mo7 O28 Mo11 90.62(12) . . . . ?
O29 Mo7 O28 Mo11 -83.92(13) . . . . ?
O30 Mo7 O28 Mo11 4.31(11) . . . . ?
O31 Mo7 O28 Mo9 53.9(8) . . . . ?
O8 Mo7 O28 Mo9 -90.21(13) . . . . ?
O25 Mo7 O28 Mo9 -179.99(11) . . . . ?
O29 Mo7 O28 Mo9 5.47(11) . . . . ?
O30 Mo7 O28 Mo9 93.69(13) . . . . ?
O39 Mo11 O28 P1 163.2(15) . . . . ?
O35 Mo11 O28 P1 -133.1(2) . . . . ?
O30 Mo11 O28 P1 130.9(2) . . . . ?
O33 Mo11 O28 P1 -40.4(2) . . . . ?
O37 Mo11 O28 P1 42.6(2) . . . . ?
O39 Mo11 O28 Mo7 27.7(16) . . . . ?
O35 Mo11 O28 Mo7 91.37(13) . . . . ?
O30 Mo11 O28 Mo7 -4.58(12) . . . . ?
O33 Mo11 O28 Mo7 -175.92(12) . . . . ?
O37 Mo11 O28 Mo7 -92.86(12) . . . . ?
O39 Mo11 O28 Mo9 -61.7(16) . . . . ?
O35 Mo11 O28 Mo9 1.99(11) . . . . ?
O30 Mo11 O28 Mo9 -93.97(13) . . . . ?
O33 Mo11 O28 Mo9 94.70(12) . . . . ?
O37 Mo11 O28 Mo9 177.76(12) . . . . ?
O36 Mo9 O28 P1 168.4(6) . . . . ?
O15 Mo9 O28 P1 -42.3(2) . . . . ?
O22 Mo9 O28 P1 49.3(2) . . . . ?
O29 Mo9 O28 P1 -137.2(2) . . . . ?
O35 Mo9 O28 P1 136.0(2) . . . . ?
O36 Mo9 O28 Mo7 -59.9(7) . . . . ?
O15 Mo9 O28 Mo7 89.46(13) . . . . ?
O22 Mo9 O28 Mo7 -178.94(12) . . . . ?
O29 Mo9 O28 Mo7 -5.49(11) . . . . ?
O35 Mo9 O28 Mo7 -92.28(12) . . . . ?
O36 Mo9 O28 Mo11 30.5(7) . . . . ?
O15 Mo9 O28 Mo11 179.90(12) . . . . ?
O22 Mo9 O28 Mo11 -88.50(12) . . . . ?
O29 Mo9 O28 Mo11 84.95(12) . . . . ?
O35 Mo9 O28 Mo11 -1.84(10) . . . . ?
O31 Mo7 O29 Mo9 179.3(2) . . . . ?
O8 Mo7 O29 Mo9 74.5(2) . . . . ?
O25 Mo7 O29 Mo9 -23.8(5) . . . . ?
O30 Mo7 O29 Mo9 -81.5(2) . . . . ?
O28 Mo7 O29 Mo9 -8.28(16) . . . . ?
O36 Mo9 O29 Mo7 178.1(2) . . . . ?
O15 Mo9 O29 Mo7 -75.6(2) . . . . ?
O22 Mo9 O29 Mo7 23.0(4) . . . . ?
O35 Mo9 O29 Mo7 81.4(2) . . . . ?
O28 Mo9 O29 Mo7 8.16(16) . . . . ?
O39 Mo11 O30 Mo7 -170.5(2) . . . . ?
O35 Mo11 O30 Mo7 -67.2(2) . . . . ?
O33 Mo11 O30 Mo7 27.6(5) . . . . ?
O37 Mo11 O30 Mo7 91.2(2) . . . . ?
O28 Mo11 O30 Mo7 6.56(16) . . . . ?
O31 Mo7 O30 Mo11 166.9(2) . . . . ?
O8 Mo7 O30 Mo11 -16.3(5) . . . . ?
O25 Mo7 O30 Mo11 -94.0(2) . . . . ?
O29 Mo7 O30 Mo11 68.5(2) . . . . ?
O28 Mo7 O30 Mo11 -6.70(17) . . . . ?
O34 Mo8 O32 Mo10 -134.8(4) . . . . ?
O12 Mo8 O32 Mo10 121.4(4) . . . . ?
O33 Mo8 O32 Mo10 -33.1(4) . . . . ?
O21 Mo8 O32 Mo10 31.2(6) . . . . ?
O20 Mo8 O32 Mo10 48.6(4) . . . . ?
O38 Mo10 O32 Mo8 135.1(4) . . . . ?
O18 Mo10 O32 Mo8 -122.6(4) . . . . ?
O26 Mo10 O32 Mo8 -39.4(6) . . . . ?
O37 Mo10 O32 Mo8 35.0(4) . . . . ?
O24 Mo10 O32 Mo8 -49.3(4) . . . . ?
O39 Mo11 O33 Mo8 -124.1(4) . . . . ?
O35 Mo11 O33 Mo8 132.8(4) . . . . ?
O30 Mo11 O33 Mo8 37.9(6) . . . . ?
O37 Mo11 O33 Mo8 -26.5(4) . . . . ?
O28 Mo11 O33 Mo8 58.2(4) . . . . ?
O34 Mo8 O33 Mo11 130.1(4) . . . . ?
O12 Mo8 O33 Mo11 -67.9(6) . . . . ?
O32 Mo8 O33 Mo11 27.7(4) . . . . ?
O21 Mo8 O33 Mo11 -132.0(4) . . . . ?
O20 Mo8 O33 Mo11 -60.0(4) . . . . ?
O39 Mo11 O35 Mo9 172.1(2) . . . . ?
O30 Mo11 O35 Mo9 69.6(2) . . . . ?
O33 Mo11 O35 Mo9 -85.9(2) . . . . ?
O37 Mo11 O35 Mo9 -14.3(5) . . . . ?
O28 Mo11 O35 Mo9 -2.89(16) . . . . ?
O36 Mo9 O35 Mo11 -170.5(2) . . . . ?
O15 Mo9 O35 Mo11 7.3(5) . . . . ?
O22 Mo9 O35 Mo11 86.3(2) . . . . ?
O29 Mo9 O35 Mo11 -71.4(2) . . . . ?
O28 Mo9 O35 Mo11 2.92(16) . . . . ?
O38 Mo10 O37 Mo11 -137.6(4) . . . . ?
O18 Mo10 O37 Mo11 24.9(7) . . . . ?
O26 Mo10 O37 Mo11 119.6(4) . . . . ?
O32 Mo10 O37 Mo11 -39.0(4) . . . . ?
O24 Mo10 O37 Mo11 45.8(4) . . . . ?
O39 Mo11 O37 Mo10 137.3(4) . . . . ?
O35 Mo11 O37 Mo10 -36.3(7) . . . . ?
O30 Mo11 O37 Mo10 -121.0(4) . . . . ?
O33 Mo11 O37 Mo10 36.8(4) . . . . ?
O28 Mo11 O37 Mo10 -47.4(4) . . . . ?

loop_
_cod_changelog_entry_id
_cod_changelog_entry_author
_cod_changelog_entry_date
_cod_changelog_entry_text
1 'Vaitkus, Antanas' 2025-01-07T10:15:33+02:00 'Updated bibliographic information.'
